data_4085875
loop_
_publ_author_name
'Ganesamoorthy, Chelladurai'
'Bl\"aser, Dieter'
'W\"olper, Christoph'
'Schulz, Stephan'

_publ_contact_author
;
          Prof. Dr. Schulz, Stephan
          Fachbereich Chemie der
          Universit\"at Duisburg-Essen
          Campus Essen, Universit\"atsstr. 7
          D-45141 Essen, Germany
;
_publ_section_title
;
 Synthesis of Heterobimetallic Group 13 Compounds via Oxidative Addition
 Reaction of Gallanediyl LGa and InEt3
;
_journal_issue 12
_journal_name_full Organometallics
_journal_page_first 2991
_journal_paper_doi 10.1021/acs.organomet.5b00302
_journal_volume 34
_journal_year 2015
_chemical_formula_sum 'C35 H56 Ga In N2'
_chemical_formula_weight 689.35
_space_group_crystal_system monoclinic
_space_group_IT_number 15
_space_group_name_Hall '-C 2yc'
_space_group_name_H-M_alt 'C 1 2/c 1'
_symmetry_space_group_name_Hall '-C 2yc'
_symmetry_space_group_name_H-M 'C 1 2/c 1'
_atom_sites_solution_hydrogens geom
_atom_sites_solution_primary direct
_atom_sites_solution_secondary difmap
_audit_creation_method SHELXL-2014/7
_cell_angle_alpha 90
_cell_angle_beta 124.448(2)
_cell_angle_gamma 90
_cell_formula_units_Z 8
_cell_length_a 38.8272(14)
_cell_length_b 9.7127(4)
_cell_length_c 22.7459(8)
_cell_measurement_reflns_used 9941
_cell_measurement_temperature 100(1)
_cell_measurement_theta_max 29.98
_cell_measurement_theta_min 2.22
_cell_volume 7073.6(5)
_computing_cell_refinement 'BRUKER D8 KAPPA APEX 2 (3.0-2009)'
_computing_data_collection 'BRUKER D8 KAPPA APEX 2 (3.0-2009)'
_computing_data_reduction 'BRUKER D8 KAPPA APEX 2 (3.0-2009)'
_computing_molecular_graphics 'BRUKER AXS SHELXTL (c) 2008 / Vers. 2008/4'
_computing_publication_material 'BRUKER AXS SHELXTL (c) 2008 / Vers. 2008/4'
_computing_structure_refinement 'SHELXL-2014/7 (Sheldrick, 2014)'
_computing_structure_solution 'BRUKER D8 KAPPA APEX 2 (3.0-2009)'
_diffrn_ambient_temperature 100(1)
_diffrn_detector_area_resol_mean 512
_diffrn_measured_fraction_theta_full 1.000
_diffrn_measured_fraction_theta_max 0.985
_diffrn_measurement_device_type
; 
 Bruker D8 KAPPA series II with APEX II area detector system
;
_diffrn_measurement_method
;
 Data collection strategy APEX 2/COSMO
;
_diffrn_radiation_monochromator 'Triumph Goebel mirror'
_diffrn_radiation_source 'fine-focus sealed tube'
_diffrn_radiation_type MoK\a
_diffrn_radiation_wavelength 0.71073
_diffrn_reflns_av_R_equivalents 0.0264
_diffrn_reflns_av_unetI/netI 0.0437
_diffrn_reflns_laue_measured_fraction_full 1.000
_diffrn_reflns_laue_measured_fraction_max 0.985
_diffrn_reflns_limit_h_max 50
_diffrn_reflns_limit_h_min -55
_diffrn_reflns_limit_k_max 13
_diffrn_reflns_limit_k_min -9
_diffrn_reflns_limit_l_max 32
_diffrn_reflns_limit_l_min -32
_diffrn_reflns_number 28325
_diffrn_reflns_point_group_measured_fraction_full 1.000
_diffrn_reflns_point_group_measured_fraction_max 0.985
_diffrn_reflns_theta_full 25.242
_diffrn_reflns_theta_max 30.551
_diffrn_reflns_theta_min 1.272
_exptl_absorpt_coefficient_mu 1.437
_exptl_absorpt_correction_T_max 1.0
_exptl_absorpt_correction_T_min 0.74
_exptl_absorpt_correction_type multi-scan
_exptl_absorpt_process_details
; 
 BRUKER AXS SMART APEX 2 Vers. 3.0-2009
 R.H. Blessing, Acta Cryst. (1995) A51 33-38 
;
_exptl_crystal_colour yellow
_exptl_crystal_density_diffrn 1.295
_exptl_crystal_description plate
_exptl_crystal_F_000 2880
_exptl_crystal_size_max 0.240
_exptl_crystal_size_mid 0.184
_exptl_crystal_size_min 0.035
_refine_diff_density_max 0.672
_refine_diff_density_min -1.170
_refine_diff_density_rms 0.140
_refine_ls_extinction_method none
_refine_ls_goodness_of_fit_ref 1.061
_refine_ls_hydrogen_treatment constr
_refine_ls_matrix_type full
_refine_ls_number_parameters 385
_refine_ls_number_reflns 10680
_refine_ls_number_restraints 0
_refine_ls_restrained_S_all 1.061
_refine_ls_R_factor_all 0.0606
_refine_ls_R_factor_gt 0.0332
_refine_ls_shift/su_max 0.001
_refine_ls_shift/su_mean 0.000
_refine_ls_structure_factor_coef Fsqd
_refine_ls_weighting_details 'w=1/[\s^2^(Fo^2^)+(0.0437P)^2^+2.4407P] where P=(Fo^2^+2Fc^2^)/3'
_refine_ls_weighting_scheme calc
_refine_ls_wR_factor_gt 0.0750
_refine_ls_wR_factor_ref 0.0903
_reflns_Friedel_coverage 0.000
_reflns_number_gt 7862
_reflns_number_total 10680
_reflns_threshold_expression 'I > 2\s(I)'
_cod_data_source_file om5b00302_si_002.cif
_cod_data_source_block cg_027m
_cod_depositor_comments 'Adding full bibliography for 4085873--4085875.cif.'
_cod_database_code 4085875
_shelx_shelxl_version_number 2014/7
_shelx_space_group_comment
;
The symmetry employed for this shelxl refinement is uniquely defined
by the following loop, which should always be used as a source of
symmetry information in preference to the above space-group names.
They are only intended as comments.
;
_shelx_estimated_absorpt_t_min 0.724
_shelx_estimated_absorpt_t_max 0.951

loop_
_space_group_symop_operation_xyz
'x, y, z'
'-x, y, -z+1/2'
'x+1/2, y+1/2, z'
'-x+1/2, y+1/2, -z+1/2'
'-x, -y, -z'
'x, -y, z-1/2'
'-x+1/2, -y+1/2, -z'
'x+1/2, -y+1/2, z-1/2'

loop_
_atom_site_label
_atom_site_type_symbol
_atom_site_fract_x
_atom_site_fract_y
_atom_site_fract_z
_atom_site_U_iso_or_equiv
_atom_site_adp_type
_atom_site_occupancy
_atom_site_site_symmetry_order
_atom_site_calc_flag
_atom_site_refinement_flags_posn
_atom_site_refinement_flags_adp
_atom_site_refinement_flags_occupancy
_atom_site_disorder_assembly
_atom_site_disorder_group
In1 In 0.19588(2) 0.97704(2) 0.35306(2) 0.02652(5) Uani 1 1 d . . . . .
Ga1 Ga 0.14373(2) 0.82642(2) 0.24097(2) 0.01713(6) Uani 1 1 d . . . . .
N1 N 0.12240(6) 0.92986(19) 0.15040(9) 0.0196(4) Uani 1 1 d . . . . .
N2 N 0.08779(5) 0.82655(18) 0.22561(9) 0.0164(3) Uani 1 1 d . . . . .
C1 C 0.09008(8) 1.0134(2) 0.12283(12) 0.0236(5) Uani 1 1 d . . . . .
C2 C 0.06321(8) 1.0196(2) 0.14581(13) 0.0255(5) Uani 1 1 d . . . . .
H2 H 0.0446 1.0957 0.1290 0.031 Uiso 1 1 calc R U . . .
C3 C 0.06058(7) 0.9275(2) 0.19028(11) 0.0205(4) Uani 1 1 d . . . . .
C4 C 0.07957(10) 1.1121(3) 0.06272(15) 0.0401(7) Uani 1 1 d . . . . .
H4A H 0.0863 1.2065 0.0811 0.060 Uiso 1 1 calc R U . . .
H4B H 0.0497 1.1056 0.0247 0.060 Uiso 1 1 calc R U . . .
H4C H 0.0959 1.0877 0.0436 0.060 Uiso 1 1 calc R U . . .
C5 C 0.02430(8) 0.9472(3) 0.19709(13) 0.0304(6) Uani 1 1 d . . . . .
H5A H 0.0130 0.8572 0.1974 0.046 Uiso 1 1 calc R U . . .
H5B H 0.0025 1.0015 0.1567 0.046 Uiso 1 1 calc R U . . .
H5C H 0.0340 0.9958 0.2417 0.046 Uiso 1 1 calc R U . . .
C6 C 0.14823(7) 0.9241(2) 0.12348(11) 0.0222(5) Uani 1 1 d . . . . .
C7 C 0.18096(8) 1.0188(3) 0.14765(13) 0.0267(5) Uani 1 1 d . . . . .
C8 C 0.20704(8) 1.0040(3) 0.12405(14) 0.0301(6) Uani 1 1 d . . . . .
H8 H 0.2292 1.0677 0.1395 0.036 Uiso 1 1 calc R U . . .
C9 C 0.20125(8) 0.8990(3) 0.07875(13) 0.0309(6) Uani 1 1 d . . . . .
H9 H 0.2195 0.8900 0.0637 0.037 Uiso 1 1 calc R U . . .
C10 C 0.16903(8) 0.8068(3) 0.05520(12) 0.0295(5) Uani 1 1 d . . . . .
H10 H 0.1652 0.7353 0.0235 0.035 Uiso 1 1 calc R U . . .
C11 C 0.14190(7) 0.8159(2) 0.07699(12) 0.0235(5) Uani 1 1 d . . . . .
C12 C 0.18933(9) 1.1359(3) 0.19875(15) 0.0373(6) Uani 1 1 d . . . . .
H12 H 0.1683 1.1292 0.2109 0.045 Uiso 1 1 calc R U . . .
C13 C 0.23270(10) 1.1234(4) 0.26788(18) 0.0620(11) Uani 1 1 d . . . . .
H13A H 0.2365 1.0302 0.2871 0.093 Uiso 1 1 calc R U . . .
H13B H 0.2355 1.1904 0.3026 0.093 Uiso 1 1 calc R U . . .
H13C H 0.2539 1.1417 0.2583 0.093 Uiso 1 1 calc R U . . .
C14 C 0.18380(15) 1.2770(3) 0.1634(2) 0.0742(13) Uani 1 1 d . . . . .
H14A H 0.2051 1.2882 0.1534 0.111 Uiso 1 1 calc R U . . .
H14B H 0.1868 1.3503 0.1956 0.111 Uiso 1 1 calc R U . . .
H14C H 0.1560 1.2822 0.1187 0.111 Uiso 1 1 calc R U . . .
C15 C 0.10624(8) 0.7149(3) 0.05010(13) 0.0293(5) Uani 1 1 d . . . . .
H15 H 0.1000 0.7096 0.0870 0.035 Uiso 1 1 calc R U . . .
C16 C 0.06648(9) 0.7655(3) -0.01904(16) 0.0483(8) Uani 1 1 d . . . . .
H16A H 0.0589 0.8565 -0.0111 0.072 Uiso 1 1 calc R U . . .
H16B H 0.0437 0.7006 -0.0336 0.072 Uiso 1 1 calc R U . . .
H16C H 0.0715 0.7718 -0.0566 0.072 Uiso 1 1 calc R U . . .
C17 C 0.11690(10) 0.5697(3) 0.03998(15) 0.0395(7) Uani 1 1 d . . . . .
H17A H 0.1196 0.5686 -0.0003 0.059 Uiso 1 1 calc R U . . .
H17B H 0.0946 0.5064 0.0304 0.059 Uiso 1 1 calc R U . . .
H17C H 0.1433 0.5407 0.0834 0.059 Uiso 1 1 calc R U . . .
C18 C 0.07909(7) 0.7202(2) 0.25979(11) 0.0193(4) Uani 1 1 d . . . . .
C19 C 0.09246(7) 0.7350(3) 0.33137(11) 0.0232(5) Uani 1 1 d . . . . .
C20 C 0.08386(8) 0.6272(3) 0.36190(13) 0.0308(6) Uani 1 1 d . . . . .
H20 H 0.0924 0.6349 0.4100 0.037 Uiso 1 1 calc R U . . .
C21 C 0.06337(9) 0.5102(3) 0.32409(15) 0.0360(6) Uani 1 1 d . . . . .
H21 H 0.0576 0.4390 0.3459 0.043 Uiso 1 1 calc R U . . .
C22 C 0.05114(8) 0.4961(3) 0.25419(14) 0.0309(6) Uani 1 1 d . . . . .
H22 H 0.0373 0.4145 0.2286 0.037 Uiso 1 1 calc R U . . .
C23 C 0.05897(7) 0.6002(2) 0.22091(11) 0.0216(5) Uani 1 1 d . . . . .
C24 C 0.11648(7) 0.8591(3) 0.37596(11) 0.0267(5) Uani 1 1 d . . . . .
H24 H 0.1188 0.9254 0.3448 0.032 Uiso 1 1 calc R U . . .
C25 C 0.09472(9) 0.9334(4) 0.40587(15) 0.0441(7) Uani 1 1 d . . . . .
H25A H 0.0670 0.9639 0.3664 0.066 Uiso 1 1 calc R U . . .
H25B H 0.1114 1.0135 0.4337 0.066 Uiso 1 1 calc R U . . .
H25C H 0.0919 0.8704 0.4366 0.066 Uiso 1 1 calc R U . . .
C26 C 0.16081(8) 0.8182(3) 0.43736(13) 0.0365(6) Uani 1 1 d . . . . .
H26A H 0.1594 0.7552 0.4696 0.055 Uiso 1 1 calc R U . . .
H26B H 0.1765 0.9008 0.4637 0.055 Uiso 1 1 calc R U . . .
H26C H 0.1749 0.7725 0.4181 0.055 Uiso 1 1 calc R U . . .
C27 C 0.04588(7) 0.5831(3) 0.14462(12) 0.0258(5) Uani 1 1 d . . . . .
H27 H 0.0632 0.6478 0.1373 0.031 Uiso 1 1 calc R U . . .
C28 C 0.05380(9) 0.4372(3) 0.12912(15) 0.0396(7) Uani 1 1 d . . . . .
H28A H 0.0827 0.4103 0.1656 0.059 Uiso 1 1 calc R U . . .
H28B H 0.0493 0.4353 0.0821 0.059 Uiso 1 1 calc R U . . .
H28C H 0.0346 0.3728 0.1297 0.059 Uiso 1 1 calc R U . . .
C29 C -0.00010(9) 0.6232(3) 0.09151(13) 0.0404(7) Uani 1 1 d . . . . .
H29A H -0.0178 0.5645 0.0990 0.061 Uiso 1 1 calc R U . . .
H29B H -0.0078 0.6110 0.0427 0.061 Uiso 1 1 calc R U . . .
H29C H -0.0041 0.7198 0.0989 0.061 Uiso 1 1 calc R U . . .
C30 C 0.16026(7) 0.6352(2) 0.23652(12) 0.0230(5) Uani 1 1 d . . . . .
H30A H 0.1353 0.5831 0.1995 0.028 Uiso 1 1 calc R U . . .
H30B H 0.1803 0.6372 0.2228 0.028 Uiso 1 1 calc R U . . .
C31 C 0.18030(8) 0.5617(3) 0.30844(14) 0.0335(6) Uani 1 1 d . . . . .
H31A H 0.2028 0.6190 0.3462 0.050 Uiso 1 1 calc R U . . .
H31B H 0.1918 0.4731 0.3067 0.050 Uiso 1 1 calc R U . . .
H31C H 0.1591 0.5462 0.3184 0.050 Uiso 1 1 calc R U . . .
C32 C 0.18038(9) 1.1765(3) 0.37702(14) 0.0350(6) Uani 1 1 d . . . . .
H32A H 0.1862 1.1709 0.4253 0.042 Uiso 1 1 calc R U . . .
H32B H 0.1997 1.2458 0.3790 0.042 Uiso 1 1 calc R U . . .
C33 C 0.13642(10) 1.2297(3) 0.3270(2) 0.0660(11) Uani 1 1 d . . . . .
H33A H 0.1305 1.2416 0.2793 0.099 Uiso 1 1 calc R U . . .
H33B H 0.1336 1.3185 0.3444 0.099 Uiso 1 1 calc R U . . .
H33C H 0.1166 1.1637 0.3248 0.099 Uiso 1 1 calc R U . . .
C34 C 0.2617(3) 0.9318(12) 0.4342(6) 0.0321(18) Uani 0.63(2) 1 d . . P A 1
H34A H 0.2645 0.8334 0.4474 0.038 Uiso 0.63(2) 1 calc R U P A 1
H34B H 0.2781 0.9479 0.4137 0.038 Uiso 0.63(2) 1 calc R U P A 1
C35 C 0.2796(3) 1.0189(13) 0.5006(5) 0.0314(16) Uani 0.63(2) 1 d . . P A 1
H35A H 0.2761 1.1166 0.4876 0.047 Uiso 0.63(2) 1 calc R U P A 1
H35B H 0.3093 0.9982 0.5340 0.047 Uiso 0.63(2) 1 calc R U P A 1
H35C H 0.2649 0.9982 0.5231 0.047 Uiso 0.63(2) 1 calc R U P A 1
C34A C 0.2563(6) 0.900(2) 0.4447(11) 0.038(3) Uani 0.37(2) 1 d . . P A 2
H34C H 0.2510 0.8426 0.4749 0.045 Uiso 0.37(2) 1 calc R U P A 2
H34D H 0.2689 0.8395 0.4266 0.045 Uiso 0.37(2) 1 calc R U P A 2
C35A C 0.2871(8) 1.009(2) 0.4901(14) 0.079(7) Uani 0.37(2) 1 d . . P A 2
H35D H 0.2991 1.0480 0.4657 0.118 Uiso 0.37(2) 1 calc R U P A 2
H35E H 0.3095 0.9688 0.5357 0.118 Uiso 0.37(2) 1 calc R U P A 2
H35F H 0.2731 1.0817 0.4989 0.118 Uiso 0.37(2) 1 calc R U P A 2

loop_
_atom_site_aniso_label
_atom_site_aniso_U_11
_atom_site_aniso_U_22
_atom_site_aniso_U_33
_atom_site_aniso_U_23
_atom_site_aniso_U_13
_atom_site_aniso_U_12
In1 0.01982(9) 0.02766(9) 0.02490(9) -0.00814(7) 0.00833(7) 0.00001(7)
Ga1 0.01712(12) 0.01995(12) 0.01697(11) -0.00134(9) 0.01123(10) -0.00022(9)
N1 0.0249(10) 0.0208(9) 0.0207(9) -0.0002(7) 0.0175(8) -0.0007(8)
N2 0.0161(9) 0.0215(9) 0.0142(8) 0.0004(7) 0.0102(7) 0.0008(7)
C1 0.0315(13) 0.0222(11) 0.0233(11) 0.0016(9) 0.0193(11) 0.0013(10)
C2 0.0307(13) 0.0243(12) 0.0288(12) 0.0058(10) 0.0212(11) 0.0075(10)
C3 0.0203(11) 0.0272(12) 0.0172(10) -0.0001(9) 0.0125(9) 0.0005(9)
C4 0.0584(19) 0.0360(15) 0.0443(16) 0.0178(13) 0.0402(16) 0.0144(14)
C5 0.0263(13) 0.0403(15) 0.0329(13) 0.0075(11) 0.0216(12) 0.0100(11)
C6 0.0276(12) 0.0246(11) 0.0220(11) 0.0024(9) 0.0186(10) 0.0010(10)
C7 0.0319(13) 0.0259(12) 0.0306(13) 0.0012(10) 0.0226(12) -0.0010(10)
C8 0.0309(13) 0.0349(15) 0.0348(13) 0.0045(11) 0.0248(12) -0.0021(11)
C9 0.0340(14) 0.0425(16) 0.0306(13) 0.0067(11) 0.0269(12) 0.0047(12)
C10 0.0370(14) 0.0362(14) 0.0238(12) 0.0008(10) 0.0223(11) 0.0041(11)
C11 0.0283(12) 0.0250(12) 0.0208(11) 0.0018(9) 0.0161(10) 0.0012(10)
C12 0.0485(17) 0.0305(14) 0.0525(17) -0.0114(12) 0.0403(15) -0.0146(12)
C13 0.0437(19) 0.092(3) 0.065(2) -0.046(2) 0.0398(18) -0.0387(19)
C14 0.141(4) 0.0273(17) 0.112(3) -0.0141(19) 0.107(3) -0.023(2)
C15 0.0375(14) 0.0322(13) 0.0271(12) -0.0058(10) 0.0237(12) -0.0054(11)
C16 0.0364(16) 0.0461(19) 0.0482(18) -0.0031(14) 0.0154(15) -0.0080(14)
C17 0.0528(18) 0.0347(15) 0.0359(15) -0.0111(12) 0.0280(15) -0.0089(13)
C18 0.0174(10) 0.0264(11) 0.0179(10) 0.0028(9) 0.0122(9) 0.0024(9)
C19 0.0209(11) 0.0343(13) 0.0185(10) 0.0032(9) 0.0137(10) 0.0063(10)
C20 0.0330(14) 0.0452(15) 0.0225(11) 0.0087(11) 0.0206(11) 0.0046(12)
C21 0.0357(15) 0.0449(17) 0.0351(14) 0.0148(12) 0.0246(13) 0.0014(12)
C22 0.0309(14) 0.0298(14) 0.0360(14) 0.0017(10) 0.0213(12) -0.0061(10)
C23 0.0173(11) 0.0273(12) 0.0198(10) 0.0008(9) 0.0102(9) -0.0007(9)
C24 0.0251(12) 0.0391(14) 0.0160(10) -0.0032(10) 0.0117(10) 0.0040(10)
C25 0.0397(16) 0.065(2) 0.0350(15) -0.0157(14) 0.0254(14) 0.0041(15)
C26 0.0328(14) 0.0495(17) 0.0202(12) -0.0024(11) 0.0107(11) 0.0056(13)
C27 0.0264(12) 0.0308(13) 0.0214(11) -0.0050(10) 0.0142(10) -0.0071(10)
C28 0.0447(17) 0.0393(16) 0.0352(15) -0.0135(12) 0.0228(14) -0.0071(13)
C29 0.0371(16) 0.0513(18) 0.0222(13) -0.0023(12) 0.0105(12) -0.0019(14)
C30 0.0248(12) 0.0226(12) 0.0262(11) -0.0017(9) 0.0173(10) 0.0012(9)
C31 0.0347(14) 0.0305(14) 0.0373(14) 0.0088(11) 0.0216(13) 0.0097(11)
C32 0.0412(16) 0.0268(13) 0.0364(14) -0.0057(11) 0.0216(13) -0.0007(12)
C33 0.0408(19) 0.0317(18) 0.112(3) -0.0128(19) 0.035(2) 0.0030(14)
C34 0.019(3) 0.039(5) 0.028(3) -0.012(3) 0.007(2) -0.001(3)
C35 0.023(3) 0.044(4) 0.016(2) -0.006(2) 0.004(2) 0.003(3)
C34A 0.023(6) 0.034(8) 0.045(7) -0.002(5) 0.013(5) 0.000(5)
C35A 0.047(11) 0.037(8) 0.089(15) -0.003(9) 0.000(8) -0.005(7)

loop_
_atom_type_symbol
_atom_type_description
_atom_type_scat_dispersion_real
_atom_type_scat_dispersion_imag
_atom_type_scat_source
C C 0.0033 0.0016 'International Tables Vol C Tables 4.2.6.8 and 6.1.1.4'
H H 0.0000 0.0000 'International Tables Vol C Tables 4.2.6.8 and 6.1.1.4'
N N 0.0061 0.0033 'International Tables Vol C Tables 4.2.6.8 and 6.1.1.4'
Ga Ga 0.2307 1.6083 'International Tables Vol C Tables 4.2.6.8 and 6.1.1.4'
In In -0.7276 1.3100 'International Tables Vol C Tables 4.2.6.8 and 6.1.1.4'

loop_
_geom_angle_atom_site_label_1
_geom_angle_atom_site_label_2
_geom_angle_atom_site_label_3
_geom_angle
C32 In1 C34 108.8(3)
C32 In1 C34A 111.1(6)
C32 In1 Ga1 124.44(7)
C34 In1 Ga1 126.7(3)
C34A In1 Ga1 123.4(5)
C30 Ga1 N2 110.04(9)
C30 Ga1 N1 111.98(8)
N2 Ga1 N1 92.50(7)
C30 Ga1 In1 118.45(7)
N2 Ga1 In1 109.56(5)
N1 Ga1 In1 111.24(5)
C1 N1 C6 121.72(18)
C1 N1 Ga1 121.81(14)
C6 N1 Ga1 115.79(14)
C3 N2 C18 120.39(17)
C3 N2 Ga1 121.42(14)
C18 N2 Ga1 117.94(14)
N1 C1 C2 123.8(2)
N1 C1 C4 120.9(2)
C2 C1 C4 115.3(2)
C3 C2 C1 127.9(2)
N2 C3 C2 123.5(2)
N2 C3 C5 119.97(19)
C2 C3 C5 116.5(2)
C7 C6 C11 121.1(2)
C7 C6 N1 120.1(2)
C11 C6 N1 118.7(2)
C8 C7 C6 118.3(2)
C8 C7 C12 118.8(2)
C6 C7 C12 122.9(2)
C9 C8 C7 121.2(2)
C8 C9 C10 120.1(2)
C9 C10 C11 121.5(2)
C10 C11 C6 117.8(2)
C10 C11 C15 121.0(2)
C6 C11 C15 121.1(2)
C7 C12 C13 111.2(2)
C7 C12 C14 111.0(2)
C13 C12 C14 110.8(3)
C11 C15 C17 113.3(2)
C11 C15 C16 111.5(2)
C17 C15 C16 110.1(2)
C23 C18 C19 121.5(2)
C23 C18 N2 118.14(18)
C19 C18 N2 120.2(2)
C20 C19 C18 117.5(2)
C20 C19 C24 119.6(2)
C18 C19 C24 122.8(2)
C21 C20 C19 121.7(2)
C20 C21 C22 120.1(2)
C21 C22 C23 120.8(2)
C22 C23 C18 118.3(2)
C22 C23 C27 120.4(2)
C18 C23 C27 121.2(2)
C19 C24 C25 112.8(2)
C19 C24 C26 110.7(2)
C25 C24 C26 109.5(2)
C23 C27 C28 112.5(2)
C23 C27 C29 111.13(19)
C28 C27 C29 110.4(2)
C31 C30 Ga1 111.35(16)
C33 C32 In1 117.97(19)
C35 C34 In1 112.8(7)
C35A C34A In1 114.8(14)

loop_
_geom_bond_atom_site_label_1
_geom_bond_atom_site_label_2
_geom_bond_distance
In1 C32 2.187(3)
In1 C34 2.189(11)
In1 C34A 2.21(2)
In1 Ga1 2.6268(3)
Ga1 C30 1.987(2)
Ga1 N2 1.9953(17)
Ga1 N1 2.0022(18)
N1 C1 1.317(3)
N1 C6 1.442(3)
N2 C3 1.328(3)
N2 C18 1.443(3)
C1 C2 1.408(3)
C1 C4 1.525(3)
C2 C3 1.397(3)
C3 C5 1.514(3)
C6 C7 1.405(3)
C6 C11 1.410(3)
C7 C8 1.396(3)
C7 C12 1.524(3)
C8 C9 1.376(4)
C9 C10 1.377(4)
C10 C11 1.398(3)
C11 C15 1.515(3)
C12 C13 1.526(4)
C12 C14 1.541(4)
C15 C17 1.524(4)
C15 C16 1.533(4)
C18 C23 1.403(3)
C18 C19 1.409(3)
C19 C20 1.397(3)
C19 C24 1.510(3)
C20 C21 1.375(4)
C21 C22 1.385(4)
C22 C23 1.396(3)
C23 C27 1.516(3)
C24 C25 1.532(3)
C24 C26 1.533(3)
C27 C28 1.533(4)
C27 C29 1.536(4)
C30 C31 1.533(3)
C32 C33 1.510(4)
C34 C35 1.514(13)
C34A C35A 1.49(3)
